data_8107423
loop_
_publ_author_name
'Ha, Kwang'

_publ_section_title
;
 Crystal structure of bis(acridinium) tetrabromidomanganate(II),
 C26H20Br4MnN2
;
_journal_issue 2
_journal_name_full 'Zeitschrift f\"ur Kristallographie - New Crystal Structures'
_journal_page_first 303
_journal_page_last 304
_journal_paper_doi 10.1515/ncrs-2023-0021
_journal_volume 238
_journal_year 2023
_chemical_formula_moiety '2(C13 H10 N), Br4 Mn'
_chemical_formula_sum 'C26 H20 Br4 Mn N2'
_chemical_formula_weight 735.02
_chemical_name_systematic
;
bis(acridinium) tetrabromidomanganate(II)
;
_space_group_crystal_system triclinic
_space_group_IT_number 2
_space_group_name_Hall '-P 1'
_space_group_name_H-M_alt 'P -1'
_atom_sites_solution_hydrogens geom
_atom_sites_solution_primary direct
_atom_sites_solution_secondary difmap
_audit_creation_method SHELXL-2014/7
_cell_angle_alpha 97.534(4)
_cell_angle_beta 93.522(4)
_cell_angle_gamma 113.149(4)
_cell_formula_units_Z 2
_cell_length_a 9.5638(11)
_cell_length_b 10.2013(11)
_cell_length_c 14.6758(16)
_cell_measurement_reflns_used 8107
_cell_measurement_temperature 223(2)
_cell_measurement_theta_max 26.01
_cell_measurement_theta_min 2.41
_cell_volume 1295.1(3)
_computing_cell_refinement 'Bruker SAINT [1]'
_computing_data_collection 'Bruker APEX2 [1]'
_computing_data_reduction 'Bruker SAINT [1]'
_computing_molecular_graphics 'ORTEP-III [3]'
_computing_publication_material 'SHELXL-2014/7 [2]'
_computing_structure_refinement 'SHELXL-2014/7 [2]'
_computing_structure_solution 'SHELXL-2014/7 [2]'
_diffrn_ambient_temperature 223(2)
_diffrn_measured_fraction_theta_full 0.999
_diffrn_measured_fraction_theta_max 0.997
_diffrn_measurement_device_type 'PHOTON II M14'
_diffrn_measurement_method '\f and \w scans'
_diffrn_radiation_type MoK\a
_diffrn_radiation_wavelength 0.71073
_diffrn_reflns_av_R_equivalents 0.0558
_diffrn_reflns_av_unetI/netI 0.0366
_diffrn_reflns_Laue_measured_fraction_full 0.999
_diffrn_reflns_Laue_measured_fraction_max 0.997
_diffrn_reflns_limit_h_max 11
_diffrn_reflns_limit_h_min -11
_diffrn_reflns_limit_k_max 12
_diffrn_reflns_limit_k_min -12
_diffrn_reflns_limit_l_max 18
_diffrn_reflns_limit_l_min -18
_diffrn_reflns_number 30570
_diffrn_reflns_point_group_measured_fraction_full 0.999
_diffrn_reflns_point_group_measured_fraction_max 0.997
_diffrn_reflns_theta_full 25.242
_diffrn_reflns_theta_max 26.076
_diffrn_reflns_theta_min 2.203
_diffrn_source 'sealed tube'
_exptl_absorpt_coefficient_mu 6.698
_exptl_absorpt_correction_T_max 0.7453
_exptl_absorpt_correction_T_min 0.5158
_exptl_absorpt_correction_type multi-scan
_exptl_absorpt_process_details 'SADABS (Bruker, 2016) [1]'
_exptl_crystal_colour yellow
_exptl_crystal_density_diffrn 1.885
_exptl_crystal_description Block
_exptl_crystal_F_000 710
_exptl_crystal_size_max 0.26
_exptl_crystal_size_mid 0.16
_exptl_crystal_size_min 0.08
_refine_diff_density_max 1.391
_refine_diff_density_min -0.728
_refine_diff_density_rms 0.091
_refine_ls_extinction_coef .
_refine_ls_extinction_method none
_refine_ls_goodness_of_fit_ref 1.041
_refine_ls_hydrogen_treatment constr
_refine_ls_matrix_type full
_refine_ls_number_parameters 298
_refine_ls_number_reflns 5112
_refine_ls_number_restraints 0
_refine_ls_restrained_S_all 1.041
_refine_ls_R_factor_all 0.0585
_refine_ls_R_factor_gt 0.0389
_refine_ls_shift/su_max 0.000
_refine_ls_shift/su_mean 0.000
_refine_ls_structure_factor_coef Fsqd
_refine_ls_weighting_details 'w=1/[\s^2^(Fo^2^)+(0.0324P)^2^+2.8844P] where P=(Fo^2^+2Fc^2^)/3'
_refine_ls_weighting_scheme calc
_refine_ls_wR_factor_gt 0.0859
_refine_ls_wR_factor_ref 0.0953
_reflns_Friedel_coverage 0.000
_reflns_Friedel_fraction_full .
_reflns_Friedel_fraction_max .
_reflns_number_gt 3919
_reflns_number_total 5112
_reflns_threshold_expression 'I > 2\s(I)'
_cod_data_source_file suppl_j_ncrs-2023-0021_suppl.cif
_cod_data_source_block (H-acr)2[MnBr4]
_cod_depositor_comments
;
The following automatic conversions were performed:

data item '_exptl_absorpt_correction_type' value 'Multi-scan' was
changed to 'multi-scan' in accordance with the built-in table derived
from the CIF Core dictionary named 'cif_core.dic' version 2.4.5 last
updated on 2014-11-21.

Automatic conversion script
Id: cif_fix_values 8738 2021-04-28 16:35:53Z antanas 
;
_cod_database_code 8107423
_shelx_shelxl_version_number 2014/7
_shelx_space_group_comment
;
The symmetry employed for this shelxl refinement is uniquely defined
by the following loop, which should always be used as a source of
symmetry information in preference to the above space-group names.
They are only intended as comments.
;
_shelx_estimated_absorpt_t_min 0.275
_shelx_estimated_absorpt_t_max 0.616

loop_
_space_group_symop_operation_xyz
'x, y, z'
'-x, -y, -z'

loop_
_atom_site_label
_atom_site_type_symbol
_atom_site_fract_x
_atom_site_fract_y
_atom_site_fract_z
_atom_site_U_iso_or_equiv
_atom_site_adp_type
_atom_site_occupancy
_atom_site_site_symmetry_order
_atom_site_calc_flag
_atom_site_refinement_flags_posn
_atom_site_refinement_flags_adp
_atom_site_refinement_flags_occupancy
_atom_site_disorder_assembly
_atom_site_disorder_group
Mn1 Mn 0.40020(8) 0.39511(8) 0.25612(5) 0.03692(17) Uani 1 1 d . . . . .
Br1 Br 0.43430(6) 0.61337(6) 0.37133(4) 0.05285(16) Uani 1 1 d . . . . .
Br2 Br 0.18278(6) 0.36088(6) 0.13598(4) 0.05191(15) Uani 1 1 d . . . . .
Br3 Br 0.32849(6) 0.17663(6) 0.33136(4) 0.05208(15) Uani 1 1 d . . . . .
Br4 Br 0.63971(6) 0.44887(6) 0.18034(4) 0.05615(16) Uani 1 1 d . . . . .
N1 N 0.7478(4) 0.3916(4) 0.4387(3) 0.0436(10) Uani 1 1 d . . . . .
H1N H 0.6720 0.3829 0.4707 0.052 Uiso 1 1 calc R U . . .
N2 N 0.7080(5) 0.1680(5) 0.0585(3) 0.0466(10) Uani 1 1 d . . . . .
H2N H 0.6898 0.2414 0.0826 0.056 Uiso 1 1 calc R U . . .
C1 C 0.7663(5) 0.2701(5) 0.4046(3) 0.0393(11) Uani 1 1 d . . . . .
C2 C 0.6684(6) 0.1338(6) 0.4230(4) 0.0548(14) Uani 1 1 d . . . . .
H2 H 0.5875 0.1250 0.4585 0.066 Uiso 1 1 calc R U . . .
C3 C 0.6934(7) 0.0144(6) 0.3882(4) 0.0629(16) Uani 1 1 d . . . . .
H3 H 0.6300 -0.0766 0.4011 0.075 Uiso 1 1 calc R U . . .
C4 C 0.8119(8) 0.0254(7) 0.3335(4) 0.0655(17) Uani 1 1 d . . . . .
H4 H 0.8256 -0.0582 0.3095 0.079 Uiso 1 1 calc R U . . .
C5 C 0.9064(7) 0.1555(7) 0.3152(4) 0.0570(15) Uani 1 1 d . . . . .
H5 H 0.9857 0.1615 0.2790 0.068 Uiso 1 1 calc R U . . .
C6 C 0.8870(5) 0.2835(6) 0.3502(3) 0.0426(11) Uani 1 1 d . . . . .
C7 C 0.9822(5) 0.4181(6) 0.3356(3) 0.0424(11) Uani 1 1 d . . . . .
H7 H 1.0620 0.4269 0.2993 0.051 Uiso 1 1 calc R U . . .
C8 C 0.9638(5) 0.5416(6) 0.3730(3) 0.0435(12) Uani 1 1 d . . . . .
C9 C 1.0610(6) 0.6843(7) 0.3609(4) 0.0603(16) Uani 1 1 d . . . . .
H9 H 1.1429 0.6982 0.3256 0.072 Uiso 1 1 calc R U . . .
C10 C 1.0355(8) 0.8009(7) 0.4001(4) 0.0663(17) Uani 1 1 d . . . . .
H10 H 1.0996 0.8946 0.3917 0.080 Uiso 1 1 calc R U . . .
C11 C 0.9134(8) 0.7801(6) 0.4530(4) 0.0613(16) Uani 1 1 d . . . . .
H11 H 0.8985 0.8615 0.4803 0.074 Uiso 1 1 calc R U . . .
C12 C 0.8173(7) 0.6490(6) 0.4661(4) 0.0527(13) Uani 1 1 d . . . . .
H12 H 0.7360 0.6385 0.5015 0.063 Uiso 1 1 calc R U . . .
C13 C 0.8408(5) 0.5260(5) 0.4256(3) 0.0389(11) Uani 1 1 d . . . . .
C14 C 0.6397(5) 0.0397(5) 0.0898(3) 0.0402(11) Uani 1 1 d . . . . .
C15 C 0.5394(6) 0.0240(6) 0.1585(3) 0.0491(12) Uani 1 1 d . . . . .
H15 H 0.5195 0.1029 0.1849 0.059 Uiso 1 1 calc R U . . .
C16 C 0.4731(6) -0.1046(7) 0.1853(4) 0.0586(15) Uani 1 1 d . . . . .
H16 H 0.4064 -0.1154 0.2309 0.070 Uiso 1 1 calc R U . . .
C17 C 0.5020(7) -0.2248(7) 0.1461(5) 0.0657(17) Uani 1 1 d . . . . .
H17 H 0.4530 -0.3142 0.1657 0.079 Uiso 1 1 calc R U . . .
C18 C 0.5984(7) -0.2133(6) 0.0811(4) 0.0595(15) Uani 1 1 d . . . . .
H18 H 0.6171 -0.2938 0.0561 0.071 Uiso 1 1 calc R U . . .
C19 C 0.6711(5) -0.0788(5) 0.0511(3) 0.0420(11) Uani 1 1 d . . . . .
C20 C 0.7688(5) -0.0603(5) -0.0154(3) 0.0379(11) Uani 1 1 d . . . . .
H20 H 0.7898 -0.1392 -0.0406 0.046 Uiso 1 1 calc R U . . .
C21 C 0.8367(5) 0.0676(5) -0.0464(3) 0.0407(11) Uani 1 1 d . . . . .
C22 C 0.9387(6) 0.0864(7) -0.1150(4) 0.0544(14) Uani 1 1 d . . . . .
H22 H 0.9628 0.0094 -0.1402 0.065 Uiso 1 1 calc R U . . .
C23 C 1.0009(7) 0.2158(7) -0.1439(4) 0.0623(16) Uani 1 1 d . . . . .
H23 H 1.0699 0.2287 -0.1882 0.075 Uiso 1 1 calc R U . . .
C24 C 0.9632(7) 0.3319(6) -0.1082(4) 0.0606(15) Uani 1 1 d . . . . .
H24 H 1.0059 0.4201 -0.1301 0.073 Uiso 1 1 calc R U . . .
C25 C 0.8671(6) 0.3179(6) -0.0433(4) 0.0521(13) Uani 1 1 d . . . . .
H25 H 0.8419 0.3954 -0.0207 0.063 Uiso 1 1 calc R U . . .
C26 C 0.8044(5) 0.1863(5) -0.0094(3) 0.0401(11) Uani 1 1 d . . . . .

loop_
_atom_site_aniso_label
_atom_site_aniso_U_11
_atom_site_aniso_U_22
_atom_site_aniso_U_33
_atom_site_aniso_U_23
_atom_site_aniso_U_13
_atom_site_aniso_U_12
Mn1 0.0343(4) 0.0395(4) 0.0373(4) 0.0025(3) 0.0039(3) 0.0166(3)
Br1 0.0553(3) 0.0434(3) 0.0481(3) -0.0051(2) 0.0120(2) 0.0109(2)
Br2 0.0492(3) 0.0580(3) 0.0480(3) 0.0040(2) -0.0089(2) 0.0249(3)
Br3 0.0510(3) 0.0510(3) 0.0621(3) 0.0200(3) 0.0136(2) 0.0249(3)
Br4 0.0457(3) 0.0569(3) 0.0703(4) 0.0133(3) 0.0215(3) 0.0226(3)
N1 0.038(2) 0.053(3) 0.041(2) 0.0057(19) 0.0066(18) 0.020(2)
N2 0.046(2) 0.045(2) 0.047(2) -0.0034(19) -0.006(2) 0.022(2)
C1 0.035(2) 0.043(3) 0.036(2) 0.002(2) -0.004(2) 0.014(2)
C2 0.051(3) 0.052(3) 0.051(3) 0.007(3) -0.002(3) 0.012(3)
C3 0.063(4) 0.045(3) 0.064(4) 0.005(3) -0.015(3) 0.009(3)
C4 0.072(4) 0.056(4) 0.067(4) -0.007(3) -0.017(3) 0.035(3)
C5 0.052(3) 0.068(4) 0.054(3) -0.008(3) -0.007(3) 0.035(3)
C6 0.039(3) 0.052(3) 0.039(3) -0.002(2) -0.006(2) 0.024(2)
C7 0.030(2) 0.058(3) 0.041(3) 0.009(2) 0.005(2) 0.021(2)
C8 0.033(2) 0.055(3) 0.037(3) 0.009(2) -0.006(2) 0.014(2)
C9 0.041(3) 0.078(4) 0.055(3) 0.028(3) -0.002(3) 0.012(3)
C10 0.073(4) 0.052(4) 0.061(4) 0.021(3) -0.016(3) 0.013(3)
C11 0.080(4) 0.051(4) 0.053(3) 0.007(3) -0.010(3) 0.030(3)
C12 0.062(3) 0.062(4) 0.041(3) 0.006(3) -0.002(2) 0.034(3)
C13 0.041(3) 0.048(3) 0.028(2) 0.005(2) -0.0034(19) 0.020(2)
C14 0.038(3) 0.041(3) 0.039(3) 0.005(2) -0.008(2) 0.016(2)
C15 0.045(3) 0.052(3) 0.043(3) 0.003(2) -0.003(2) 0.015(3)
C16 0.045(3) 0.079(4) 0.047(3) 0.018(3) -0.001(2) 0.019(3)
C17 0.063(4) 0.051(3) 0.074(4) 0.025(3) -0.013(3) 0.012(3)
C18 0.061(4) 0.052(3) 0.068(4) 0.019(3) -0.002(3) 0.024(3)
C19 0.040(3) 0.041(3) 0.046(3) 0.008(2) -0.008(2) 0.020(2)
C20 0.044(3) 0.035(3) 0.037(2) -0.002(2) -0.005(2) 0.023(2)
C21 0.038(3) 0.046(3) 0.039(3) 0.002(2) -0.005(2) 0.021(2)
C22 0.053(3) 0.072(4) 0.043(3) 0.008(3) 0.002(2) 0.031(3)
C23 0.053(3) 0.085(5) 0.039(3) 0.007(3) 0.000(2) 0.019(3)
C24 0.059(4) 0.051(3) 0.056(4) 0.011(3) -0.009(3) 0.008(3)
C25 0.051(3) 0.046(3) 0.051(3) 0.003(2) -0.011(3) 0.015(3)
C26 0.039(3) 0.040(3) 0.035(2) -0.003(2) -0.009(2) 0.014(2)

loop_
_atom_type_symbol
_atom_type_description
_atom_type_scat_dispersion_real
_atom_type_scat_dispersion_imag
_atom_type_scat_source
C C 0.0033 0.0016 'International Tables Vol C Tables 4.2.6.8 and 6.1.1.4'
H H 0.0000 0.0000 'International Tables Vol C Tables 4.2.6.8 and 6.1.1.4'
Br Br -0.2901 2.4595 'International Tables Vol C Tables 4.2.6.8 and 6.1.1.4'
Mn Mn 0.3368 0.7283 'International Tables Vol C Tables 4.2.6.8 and 6.1.1.4'
N N 0.0061 0.0033 'International Tables Vol C Tables 4.2.6.8 and 6.1.1.4'

loop_
_geom_angle_atom_site_label_1
_geom_angle_atom_site_label_2
_geom_angle_atom_site_label_3
_geom_angle
_geom_angle_site_symmetry_1
_geom_angle_site_symmetry_3
Br3 Mn1 Br4 113.38(3) . .
Br3 Mn1 Br1 110.75(3) . .
Br4 Mn1 Br1 108.56(3) . .
Br3 Mn1 Br2 109.11(3) . .
Br4 Mn1 Br2 108.92(3) . .
Br1 Mn1 Br2 105.84(3) . .
C13 N1 C1 123.7(4) . .
C13 N1 H1N 118.2 . .
C1 N1 H1N 118.2 . .
C14 N2 C26 123.1(4) . .
C14 N2 H2N 118.5 . .
C26 N2 H2N 118.5 . .
N1 C1 C2 120.9(5) . .
N1 C1 C6 118.3(4) . .
C2 C1 C6 120.8(5) . .
C3 C2 C1 118.7(6) . .
C3 C2 H2 120.6 . .
C1 C2 H2 120.6 . .
C2 C3 C4 121.3(6) . .
C2 C3 H3 119.3 . .
C4 C3 H3 119.3 . .
C5 C4 C3 120.5(6) . .
C5 C4 H4 119.7 . .
C3 C4 H4 119.7 . .
C4 C5 C6 120.7(6) . .
C4 C5 H5 119.6 . .
C6 C5 H5 119.6 . .
C7 C6 C1 119.1(4) . .
C7 C6 C5 122.9(5) . .
C1 C6 C5 118.0(5) . .
C6 C7 C8 121.7(5) . .
C6 C7 H7 119.1 . .
C8 C7 H7 119.1 . .
C7 C8 C13 118.4(5) . .
C7 C8 C9 123.9(5) . .
C13 C8 C9 117.7(5) . .
C10 C9 C8 120.5(6) . .
C10 C9 H9 119.8 . .
C8 C9 H9 119.8 . .
C9 C10 C11 119.7(6) . .
C9 C10 H10 120.1 . .
C11 C10 H10 120.1 . .
C12 C11 C10 122.7(6) . .
C12 C11 H11 118.7 . .
C10 C11 H11 118.7 . .
C11 C12 C13 118.7(6) . .
C11 C12 H12 120.7 . .
C13 C12 H12 120.7 . .
N1 C13 C8 118.7(4) . .
N1 C13 C12 120.5(5) . .
C8 C13 C12 120.8(5) . .
N2 C14 C19 118.2(5) . .
N2 C14 C15 121.6(5) . .
C19 C14 C15 120.3(5) . .
C16 C15 C14 119.2(5) . .
C16 C15 H15 120.4 . .
C14 C15 H15 120.4 . .
C15 C16 C17 121.1(6) . .
C15 C16 H16 119.5 . .
C17 C16 H16 119.5 . .
C18 C17 C16 121.3(6) . .
C18 C17 H17 119.3 . .
C16 C17 H17 119.3 . .
C17 C18 C19 119.3(6) . .
C17 C18 H18 120.4 . .
C19 C18 H18 120.4 . .
C20 C19 C14 118.9(4) . .
C20 C19 C18 122.2(5) . .
C14 C19 C18 118.8(5) . .
C21 C20 C19 122.8(4) . .
C21 C20 H20 118.6 . .
C19 C20 H20 118.6 . .
C20 C21 C26 118.9(5) . .
C20 C21 C22 122.6(5) . .
C26 C21 C22 118.6(5) . .
C23 C22 C21 119.7(5) . .
C23 C22 H22 120.1 . .
C21 C22 H22 120.1 . .
C22 C23 C24 120.9(6) . .
C22 C23 H23 119.6 . .
C24 C23 H23 119.6 . .
C25 C24 C23 121.0(6) . .
C25 C24 H24 119.5 . .
C23 C24 H24 119.5 . .
C24 C25 C26 119.6(5) . .
C24 C25 H25 120.2 . .
C26 C25 H25 120.2 . .
N2 C26 C25 121.7(5) . .
N2 C26 C21 118.2(4) . .
C25 C26 C21 120.2(5) . .

loop_
_geom_bond_atom_site_label_1
_geom_bond_atom_site_label_2
_geom_bond_distance
_geom_bond_site_symmetry_2
Mn1 Br3 2.4886(9) .
Mn1 Br4 2.5039(9) .
Mn1 Br1 2.5094(9) .
Mn1 Br2 2.5242(9) .
N1 C13 1.356(6) .
N1 C1 1.356(6) .
N1 H1N 0.8700 .
N2 C14 1.369(6) .
N2 C26 1.380(6) .
N2 H2N 0.8700 .
C1 C2 1.411(7) .
C1 C6 1.416(7) .
C2 C3 1.373(8) .
C2 H2 0.9400 .
C3 C4 1.406(9) .
C3 H3 0.9400 .
C4 C5 1.353(9) .
C4 H4 0.9400 .
C5 C6 1.425(7) .
C5 H5 0.9400 .
C6 C7 1.370(7) .
C7 C8 1.387(7) .
C7 H7 0.9400 .
C8 C13 1.415(7) .
C8 C9 1.428(8) .
C9 C10 1.368(9) .
C9 H9 0.9400 .
C10 C11 1.404(9) .
C10 H10 0.9400 .
C11 C12 1.339(8) .
C11 H11 0.9400 .
C12 C13 1.421(7) .
C12 H12 0.9400 .
C14 C19 1.414(7) .
C14 C15 1.415(7) .
C15 C16 1.337(8) .
C15 H15 0.9400 .
C16 C17 1.418(8) .
C16 H16 0.9400 .
C17 C18 1.351(9) .
C17 H17 0.9400 .
C18 C19 1.416(7) .
C18 H18 0.9400 .
C19 C20 1.372(7) .
C20 C21 1.363(7) .
C20 H20 0.9400 .
C21 C26 1.413(6) .
C21 C22 1.423(7) .
C22 C23 1.355(8) .
C22 H22 0.9400 .
C23 C24 1.415(8) .
C23 H23 0.9400 .
C24 C25 1.346(8) .
C24 H24 0.9400 .
C25 C26 1.410(7) .
C25 H25 0.9400 .

loop_
_geom_torsion_atom_site_label_1
_geom_torsion_atom_site_label_2
_geom_torsion_atom_site_label_3
_geom_torsion_atom_site_label_4
_geom_torsion
_geom_torsion_site_symmetry_1
_geom_torsion_site_symmetry_2
_geom_torsion_site_symmetry_3
_geom_torsion_site_symmetry_4
C13 N1 C1 C2 178.0(4) . . . .
C13 N1 C1 C6 -1.7(7) . . . .
N1 C1 C2 C3 -178.9(5) . . . .
C6 C1 C2 C3 0.8(7) . . . .
C1 C2 C3 C4 -1.3(8) . . . .
C2 C3 C4 C5 1.2(9) . . . .
C3 C4 C5 C6 -0.5(8) . . . .
N1 C1 C6 C7 1.3(6) . . . .
C2 C1 C6 C7 -178.4(4) . . . .
N1 C1 C6 C5 179.6(4) . . . .
C2 C1 C6 C5 -0.2(7) . . . .
C4 C5 C6 C7 178.2(5) . . . .
C4 C5 C6 C1 0.0(7) . . . .
C1 C6 C7 C8 0.3(7) . . . .
C5 C6 C7 C8 -177.9(5) . . . .
C6 C7 C8 C13 -1.6(7) . . . .
C6 C7 C8 C9 179.2(5) . . . .
C7 C8 C9 C10 -179.9(5) . . . .
C13 C8 C9 C10 0.8(7) . . . .
C8 C9 C10 C11 0.2(8) . . . .
C9 C10 C11 C12 -1.0(9) . . . .
C10 C11 C12 C13 0.6(8) . . . .
C1 N1 C13 C8 0.4(7) . . . .
C1 N1 C13 C12 -177.9(4) . . . .
C7 C8 C13 N1 1.2(6) . . . .
C9 C8 C13 N1 -179.5(4) . . . .
C7 C8 C13 C12 179.5(4) . . . .
C9 C8 C13 C12 -1.2(6) . . . .
C11 C12 C13 N1 178.8(5) . . . .
C11 C12 C13 C8 0.5(7) . . . .
C26 N2 C14 C19 0.7(6) . . . .
C26 N2 C14 C15 -178.9(4) . . . .
N2 C14 C15 C16 178.6(5) . . . .
C19 C14 C15 C16 -0.9(7) . . . .
C14 C15 C16 C17 0.0(8) . . . .
C15 C16 C17 C18 0.7(9) . . . .
C16 C17 C18 C19 -0.5(8) . . . .
N2 C14 C19 C20 0.4(6) . . . .
C15 C14 C19 C20 179.9(4) . . . .
N2 C14 C19 C18 -178.5(4) . . . .
C15 C14 C19 C18 1.1(7) . . . .
C17 C18 C19 C20 -179.2(5) . . . .
C17 C18 C19 C14 -0.4(8) . . . .
C14 C19 C20 C21 -0.4(7) . . . .
C18 C19 C20 C21 178.4(5) . . . .
C19 C20 C21 C26 -0.6(7) . . . .
C19 C20 C21 C22 179.6(4) . . . .
C20 C21 C22 C23 179.1(5) . . . .
C26 C21 C22 C23 -0.7(7) . . . .
C21 C22 C23 C24 -1.4(8) . . . .
C22 C23 C24 C25 1.3(8) . . . .
C23 C24 C25 C26 0.9(8) . . . .
C14 N2 C26 C25 176.9(4) . . . .
C14 N2 C26 C21 -1.6(6) . . . .
C24 C25 C26 N2 178.6(5) . . . .
C24 C25 C26 C21 -2.9(7) . . . .
C20 C21 C26 N2 1.6(6) . . . .
C22 C21 C26 N2 -178.6(4) . . . .
C20 C21 C26 C25 -176.9(4) . . . .
C22 C21 C26 C25 2.9(7) . . . .
